data_7207043
loop_
_publ_author_name
'Bredikhin, Alexander A.'
'Bredikhina, Zemfira A.'
'Zakharychev, Dmitry V.'
'Gubaidullin, Aidar T.'
'Fayzullin, Robert R.'

_publ_section_title
;
 Chiral drug timolol maleate as a continuous solid solution:
 Thermochemical and single crystal X-ray evidence
;
_journal_issue 2
_journal_name_full CrystEngComm
_journal_page_first 648
_journal_paper_doi 10.1039/c1ce05850a
_journal_volume 14
_journal_year 2012
_chemical_formula_moiety 'C13 H25 N4 O3 S, C4 H3 O4'
_chemical_formula_sum 'C17 H28 N4 O7 S'
_chemical_formula_weight 432.49
_chemical_name_systematic
;
?
;
_space_group_IT_number 1
_symmetry_cell_setting triclinic
_symmetry_Int_Tables_number 1
_symmetry_space_group_name_Hall 'P 1'
_symmetry_space_group_name_H-M 'P 1'
_atom_sites_solution_hydrogens geom
_atom_sites_solution_primary direct
_atom_sites_solution_secondary difmap
_audit_creation_method SHELXL-97
_cell_angle_alpha 75.536(17)
_cell_angle_beta 71.965(18)
_cell_angle_gamma 62.562(15)
_cell_formula_units_Z 2
_cell_length_a 9.755(2)
_cell_length_b 10.131(2)
_cell_length_c 13.114(3)
_cell_measurement_reflns_used 2828
_cell_measurement_temperature 296(2)
_cell_measurement_theta_max 21.00
_cell_measurement_theta_min 2.53
_cell_volume 1084.9(4)
_computing_cell_refinement 'APEX2 v2008.6-1 (Bruker AXS)'
_computing_data_collection 'Bruker SMART'
_computing_data_reduction 'SAINT V7.34A (Bruker AXS, 2006)'
_computing_molecular_graphics 'Ortep-3 for Windows (Farrugia, 1997)'
_computing_publication_material 'WinGX publication routines (Farrugia, 1999)'
_computing_structure_refinement 'SHELXL-97 (Sheldrick, 1997)'
_computing_structure_solution 'SHELXS-97 (Sheldrick, 1990)'
_diffrn_ambient_temperature 296(2)
_diffrn_measured_fraction_theta_full 0.99
_diffrn_measured_fraction_theta_max 0.931
_diffrn_measurement_device_type 'Bruker APEX-II CCD'
_diffrn_measurement_method 'phi and omega scans'
_diffrn_radiation_monochromator graphite
_diffrn_radiation_source 'fine-focus sealed tube'
_diffrn_radiation_type MoK\a
_diffrn_radiation_wavelength 0.71073
_diffrn_reflns_av_R_equivalents 0.0000
_diffrn_reflns_av_sigmaI/netI 0.0378
_diffrn_reflns_limit_h_max 12
_diffrn_reflns_limit_h_min -12
_diffrn_reflns_limit_k_max 13
_diffrn_reflns_limit_k_min -13
_diffrn_reflns_limit_l_max 17
_diffrn_reflns_limit_l_min -17
_diffrn_reflns_number 10237
_diffrn_reflns_theta_full 27.00
_diffrn_reflns_theta_max 27.75
_diffrn_reflns_theta_min 2.28
_exptl_absorpt_coefficient_mu 0.194
_exptl_absorpt_correction_T_max 0.9734
_exptl_absorpt_correction_T_min 0.9094
_exptl_absorpt_correction_type multi-scan
_exptl_absorpt_process_details
;
G.M. Sheldrick (1998a). SADABS v.2.01, Bruker.
Siemens Area Detector Absorption Correction Program.
Bruker AXS. Madison. Wisconsin. USA
;
_exptl_crystal_colour colourless
_exptl_crystal_density_diffrn 1.324
_exptl_crystal_density_method 'not measured'
_exptl_crystal_description prism
_exptl_crystal_F_000 460
_exptl_crystal_size_max 0.50
_exptl_crystal_size_mid 0.39
_exptl_crystal_size_min 0.14
_refine_diff_density_max 0.136
_refine_diff_density_min -0.140
_refine_diff_density_rms 0.027
_refine_ls_abs_structure_details 'Flack H D (1983), Acta Cryst. A39, 876-881'
_refine_ls_abs_structure_Flack 0.16(8)
_refine_ls_extinction_coef 0.003(2)
_refine_ls_extinction_method none
_refine_ls_goodness_of_fit_ref 1.013
_refine_ls_hydrogen_treatment mixed
_refine_ls_matrix_type full
_refine_ls_number_parameters 678
_refine_ls_number_reflns 10237
_refine_ls_number_restraints 747
_refine_ls_restrained_S_all 1.060
_refine_ls_R_factor_all 0.0795
_refine_ls_R_factor_gt 0.0469
_refine_ls_shift/su_max 0.002
_refine_ls_shift/su_mean 0.000
_refine_ls_structure_factor_coef Fsqd
_refine_ls_weighting_details 'calc w=1/[\s^2^(Fo^2^)+(0.0631P)^2^+0.0645P] where P=(Fo^2^+2Fc^2^)/3'
_refine_ls_weighting_scheme calc
_refine_ls_wR_factor_gt 0.1121
_refine_ls_wR_factor_ref 0.1301
_reflns_number_gt 6541
_reflns_number_total 10237
_reflns_threshold_expression >2sigma(I)
_cod_data_source_file c1ce05850a.txt
_cod_data_source_block scal_1
_cod_depositor_comments
;
The following automatic conversions were performed:

'_symmetry_cell_setting' value 'Triclinic' changed to 'triclinic'
according to /home/saulius/struct/CIF-dictionaries/cif_core.dic
dictionary named 'cif_core.dic' version 2.4.1 from 2010-06-29.

Automatic conversion script
Id: cif_fix_values 1715 2011-07-08 13:25:40Z adriana 
;
_cod_original_cell_volume 1084.9(5)
_cod_database_code 7207043

loop_
_symmetry_equiv_pos_as_xyz
'x, y, z'

loop_
_atom_site_label
_atom_site_type_symbol
_atom_site_fract_x
_atom_site_fract_y
_atom_site_fract_z
_atom_site_U_iso_or_equiv
_atom_site_adp_type
_atom_site_occupancy
_atom_site_symmetry_multiplicity
_atom_site_calc_flag
_atom_site_refinement_flags
_atom_site_disorder_assembly
_atom_site_disorder_group
N1A N 0.5408(3) 0.8419(3) 0.97957(19) 0.0586(6) Uani 1 1 d U . .
N1B N 0.7991(3) 0.1762(3) 0.82763(19) 0.0617(6) Uani 1 1 d U B .
C10A C 0.5354(4) 0.7549(4) 1.0921(2) 0.0701(8) Uani 1 1 d U . .
C1A C 0.4798(4) 0.8069(3) 0.9046(2) 0.0634(7) Uani 1 1 d U . .
H11A H 0.3808 0.7990 0.9426 0.076 Uiso 1 1 calc R . .
H12A H 0.5550 0.7108 0.8803 0.076 Uiso 1 1 calc R . .
C2A C 0.4526(3) 0.9245(3) 0.8085(2) 0.0570(7) Uani 1 1 d U A .
H2A H 0.5472 0.9445 0.7757 0.068 Uiso 1 1 calc R . .
C4A C 0.3821(4) 0.9356(4) 0.5501(2) 0.0668(8) Uani 1 1 d DU . .
C17A C 0.9150(4) 0.7525(4) 0.8154(3) 0.0764(9) Uani 1 1 d U . .
O2A O 0.3231(3) 1.0548(2) 0.84776(19) 0.0851(6) Uani 1 1 d U . .
H20A H 0.3159 1.1268 0.8007 0.128 Uiso 1 1 calc R . .
C14A C 1.1938(4) 0.4278(4) 0.7539(3) 0.0700(8) Uani 1 1 d U . .
C10B C 0.8023(4) 0.2523(4) 0.7122(2) 0.0729(8) Uani 1 1 d U . .
C17B C 0.4137(4) 0.2648(4) 0.9861(3) 0.0759(9) Uani 1 1 d U . .
O6B O 0.2723(4) 0.6055(3) 0.9798(3) 0.1140(10) Uani 1 1 d U . .
H6B H 0.3342 0.5272 0.9542 0.171 Uiso 1 1 calc R . .
O7A O 0.8613(3) 0.6539(3) 0.8495(3) 0.1172(10) Uani 1 1 d U . .
C3A C 0.4168(4) 0.8685(3) 0.7285(2) 0.0732(8) Uani 1 1 d DU . .
H31A H 0.4993 0.7705 0.7124 0.088 Uiso 0.306(8) 1 calc PR A 1
H32A H 0.3164 0.8601 0.7576 0.088 Uiso 0.306(8) 1 calc PR A 1
H31C H 0.5047 0.7753 0.7072 0.088 Uiso 0.694(8) 1 d PR A 2
H32C H 0.3226 0.8496 0.7610 0.088 Uiso 0.694(8) 1 d PR A 2
O5A O 1.3146(3) 0.3214(3) 0.7242(3) 0.1045(9) Uani 1 1 d U . .
O6A O 1.0679(3) 0.4137(3) 0.8066(3) 0.1135(10) Uani 1 1 d U . .
H6A H 1.0007 0.4941 0.8269 0.170 Uiso 1 1 calc R . .
C16A C 1.0818(4) 0.7101(3) 0.7552(3) 0.0743(9) Uani 1 1 d U . .
H16A H 1.1125 0.7890 0.7307 0.089 Uiso 1 1 calc R . .
C15A C 1.1936(4) 0.5781(3) 0.7309(3) 0.0727(8) Uani 1 1 d U . .
H15A H 1.2904 0.5800 0.6921 0.087 Uiso 1 1 calc R . .
C16B C 0.2437(4) 0.3176(4) 1.0384(3) 0.0830(10) Uani 1 1 d U . .
H16B H 0.2070 0.2427 1.0612 0.100 Uiso 1 1 calc R . .
C14B C 0.1440(5) 0.5938(4) 1.0355(3) 0.0833(10) Uani 1 1 d U . .
C15B C 0.1356(4) 0.4512(4) 1.0585(3) 0.0833(9) Uani 1 1 d U . .
H15B H 0.0355 0.4546 1.0938 0.100 Uiso 1 1 calc R . .
O2B O 0.7225(8) 0.1751(8) 1.0604(5) 0.0923(18) Uani 0.475(5) 1 d PDU B 1
H20B H 0.6699 0.1274 1.0697 0.139 Uiso 0.475(5) 1 calc PR B 1
O3B O 0.9746(7) 0.0225(5) 1.1570(3) 0.0750(15) Uani 0.475(5) 1 d PDU B 1
C3B C 0.9800(9) 0.1086(10) 1.0533(6) 0.088(2) Uani 0.475(5) 1 d PDU B 1
H32B H 1.0876 0.0705 1.0098 0.106 Uiso 0.475(5) 1 calc PR B 1
H31B H 0.9486 0.2121 1.0608 0.106 Uiso 0.475(5) 1 calc PR B 1
C2B C 0.8731(11) 0.1006(10) 0.9993(7) 0.055(2) Uani 0.475(5) 1 d PDU B 1
H2B H 0.8959 -0.0029 0.9947 0.066 Uiso 0.475(5) 1 calc PR B 1
N3B N 0.8772(14) 0.1157(10) 1.4098(7) 0.117(4) Uani 0.475(5) 1 d PDU B 1
S1B S 0.8852(8) 0.2699(6) 1.3355(4) 0.1352(18) Uani 0.475(5) 1 d PDU B 1
O2D O 1.0279(7) -0.0459(5) 0.9443(4) 0.1019(18) Uani 0.525(5) 1 d PDU B 2
H20D H 1.0180 -0.1096 0.9951 0.153 Uiso 0.525(5) 1 calc PR B 2
O3D O 0.8540(8) 0.0255(5) 1.1695(4) 0.0896(16) Uani 0.525(5) 1 d PDU B 2
C3D C 0.8103(12) 0.1093(10) 1.0693(7) 0.088(2) Uani 0.525(5) 1 d PDU B 2
H32D H 0.7481 0.2144 1.0788 0.106 Uiso 0.525(5) 1 calc PR B 2
H31D H 0.7445 0.0741 1.0513 0.106 Uiso 0.525(5) 1 calc PR B 2
C2D C 0.9488(10) 0.0944(10) 0.9796(7) 0.065(2) Uani 0.525(5) 1 d PDU B 2
H2D H 1.0223 0.1185 1.0002 0.078 Uiso 0.525(5) 1 calc PR B 2
N3D N 0.9442(13) 0.0841(10) 1.4027(8) 0.129(4) Uani 0.525(5) 1 d PDU B 2
S1D S 0.9545(8) 0.2337(6) 1.3218(5) 0.177(3) Uani 0.525(5) 1 d PDU B 2
C1B C 0.8999(4) 0.1939(5) 0.8834(3) 0.0872(10) Uani 1 1 d U . .
H11B H 0.8660 0.2985 0.8894 0.105 Uiso 0.475(5) 1 calc PR B 1
H12B H 1.0105 0.1530 0.8455 0.105 Uiso 0.475(5) 1 calc PR B 1
H12D H 0.9963 0.1885 0.8301 0.105 Uiso 0.525(5) 1 d PR B 2
H11D H 0.8452 0.2952 0.9025 0.105 Uiso 0.525(5) 1 d PR B 2
O7B O 0.4711(3) 0.3555(3) 0.9413(3) 0.1267(11) Uani 1 1 d U . .
O8A O 0.8312(3) 0.8808(3) 0.8317(3) 0.1137(10) Uani 1 1 d U . .
O8B O 0.4971(3) 0.1278(3) 0.9941(3) 0.1175(11) Uani 1 1 d U . .
C5A C 0.3722(4) 1.0254(4) 0.4476(2) 0.0717(8) Uani 1 1 d DU A .
O5B O 0.0278(4) 0.7028(3) 1.0686(3) 0.1446(13) Uani 1 1 d U . .
C13A C 0.6139(5) 0.5870(4) 1.0829(3) 0.0933(11) Uani 1 1 d U . .
H131 H 0.7225 0.5589 1.0445 0.140 Uiso 1 1 calc R . .
H132 H 0.5589 0.5652 1.0446 0.140 Uiso 1 1 calc R . .
H133 H 0.6095 0.5316 1.1540 0.140 Uiso 1 1 calc R . .
C4B C 0.9449(14) 0.0778(8) 1.2391(5) 0.090(4) Uani 0.475(5) 1 d PDU B 1
C4D C 0.8906(12) 0.0919(8) 1.2339(5) 0.092(4) Uani 0.525(5) 1 d PDU B 2
C11B C 0.7345(5) 0.4204(4) 0.7146(4) 0.1085(13) Uani 1 1 d U . .
H114 H 0.6279 0.4543 0.7576 0.163 Uiso 1 1 calc R . .
H115 H 0.7344 0.4713 0.6423 0.163 Uiso 1 1 calc R . .
H116 H 0.7984 0.4416 0.7455 0.163 Uiso 1 1 calc R . .
C11A C 0.6262(5) 0.7960(5) 1.1455(3) 0.0958(11) Uani 1 1 d U . .
H111 H 0.7347 0.7641 1.1059 0.144 Uiso 1 1 calc R . .
H112 H 0.6221 0.7472 1.2185 0.144 Uiso 1 1 calc R . .
H113 H 0.5791 0.9026 1.1456 0.144 Uiso 1 1 calc R . .
C13B C 0.6971(5) 0.2151(6) 0.6724(4) 0.1211(16) Uani 1 1 d U . .
H134 H 0.5908 0.2563 0.7151 0.182 Uiso 1 1 calc R . .
H135 H 0.7351 0.1082 0.6785 0.182 Uiso 1 1 calc R . .
H136 H 0.6981 0.2571 0.5981 0.182 Uiso 1 1 calc R . .
C8A C 0.4085(7) 1.3739(4) 0.4444(3) 0.1195(15) Uani 1 1 d DU . .
H81A H 0.3062 1.4170 0.4935 0.143 Uiso 0.306(8) 1 calc PR A 1
H82A H 0.4805 1.4015 0.4622 0.143 Uiso 0.306(8) 1 calc PR A 1
H81C H 0.3641 1.4496 0.4926 0.143 Uiso 0.694(8) 1 d PR A 2
H82C H 0.5209 1.3193 0.4429 0.143 Uiso 0.694(8) 1 d PR A 2
C5B C 0.9098(4) 0.0174(5) 1.3459(3) 0.0944(11) Uani 1 1 d DU . .
C12A C 0.3628(4) 0.8022(5) 1.1532(3) 0.0900(10) Uani 1 1 d U . .
H123 H 0.3087 0.7740 1.1185 0.135 Uiso 1 1 calc R . .
H122 H 0.3129 0.9089 1.1534 0.135 Uiso 1 1 calc R . .
H121 H 0.3580 0.7535 1.2263 0.135 Uiso 1 1 calc R . .
C12B C 0.9703(4) 0.1892(6) 0.6470(3) 0.1073(13) Uani 1 1 d U . .
H126 H 1.0355 0.2137 0.6741 0.161 Uiso 1 1 calc R . .
H125 H 0.9730 0.2315 0.5726 0.161 Uiso 1 1 calc R . .
H124 H 1.0096 0.0823 0.6527 0.161 Uiso 1 1 calc R . .
O4A O 0.3914(5) 1.4407(3) 0.3408(2) 0.1282(11) Uani 1 1 d DU A .
N2B N 0.9199(5) 0.2155(5) 1.2146(3) 0.1454(17) Uani 1 1 d DU . .
C6A C 0.3835(7) 1.2248(5) 0.3053(3) 0.1174(15) Uani 1 1 d DU . .
H61A H 0.3202 1.1961 0.2786 0.141 Uiso 0.306(8) 1 calc PR A 1
H62A H 0.4906 1.1894 0.2609 0.141 Uiso 0.306(8) 1 calc PR A 1
H61C H 0.2743 1.2700 0.2985 0.141 Uiso 0.694(8) 1 d PR A 2
H62C H 0.4443 1.1475 0.2578 0.141 Uiso 0.694(8) 1 d PR A 2
S2A S 0.316(3) 0.827(2) 0.4572(13) 0.1216(14) Uani 0.306(8) 1 d PDU A 1
N4A N 0.384(2) 1.1632(16) 0.4175(7) 0.070(7) Uani 0.306(8) 1 d PDU A 1
O3A O 0.410(2) 0.9729(12) 0.6341(7) 0.090(7) Uani 0.306(8) 1 d PDU A 1
N3A N 0.341(3) 0.973(2) 0.3810(15) 0.1116(13) Uani 0.306(8) 1 d PDU A 1
N2A N 0.367(4) 0.8102(18) 0.5688(14) 0.086(7) Uani 0.306(8) 1 d PDU A 1
C7A C 0.3138(16) 1.3892(10) 0.3035(13) 0.136(6) Uani 0.306(8) 1 d PDU A 1
H72A H 0.3092 1.4356 0.2297 0.164 Uiso 0.306(8) 1 calc PR A 1
H71A H 0.2057 1.4212 0.3463 0.164 Uiso 0.306(8) 1 calc PR A 1
C9A C 0.4671(14) 1.2079(9) 0.4672(9) 0.074(3) Uani 0.306(8) 1 d PDU A 1
H92A H 0.5805 1.1608 0.4376 0.089 Uiso 0.306(8) 1 calc PR A 1
H91A H 0.4470 1.1771 0.5446 0.089 Uiso 0.306(8) 1 calc PR A 1
S2C S 0.3514(10) 0.7984(8) 0.4384(5) 0.1216(14) Uani 0.694(8) 1 d PDU A 2
N4C N 0.3937(13) 1.1558(7) 0.4159(4) 0.085(4) Uani 0.694(8) 1 d PDU A 2
O3C O 0.4044(9) 0.9755(6) 0.6329(3) 0.064(2) Uani 0.694(8) 1 d PDU A 2
N3C N 0.3539(14) 0.9609(11) 0.3817(7) 0.1116(13) Uani 0.694(8) 1 d PDU A 2
N2C N 0.3659(14) 0.8130(9) 0.5558(7) 0.087(3) Uani 0.694(8) 1 d PDU A 2
C7C C 0.4447(12) 1.3416(7) 0.2696(5) 0.125(3) Uani 0.694(8) 1 d PDU A 2
H72C H 0.5596 1.2931 0.2557 0.150 Uiso 0.694(8) 1 calc PR A 2
H71C H 0.4159 1.3966 0.2019 0.150 Uiso 0.694(8) 1 calc PR A 2
C9C C 0.3321(9) 1.2675(6) 0.4873(5) 0.097(2) Uani 0.694(8) 1 d PDU A 2
H92C H 0.3518 1.2190 0.5583 0.117 Uiso 0.694(8) 1 calc PR A 2
H91C H 0.2184 1.3220 0.4946 0.117 Uiso 0.694(8) 1 calc PR A 2
N4B N 0.9025(4) -0.1166(3) 1.3856(2) 0.0878(8) Uani 1 1 d DU B .
C9B C 0.8914(7) -0.1641(5) 1.4995(3) 0.1235(16) Uani 1 1 d DU . .
H91B H 0.8265 -0.0779 1.5386 0.148 Uiso 0.475(5) 1 calc PR B 1
H92B H 0.9963 -0.2089 1.5142 0.148 Uiso 0.475(5) 1 calc PR B 1
H91D H 0.7826 -0.1154 1.5388 0.148 Uiso 0.525(5) 1 d PR B 2
H92D H 0.9566 -0.1345 1.5235 0.148 Uiso 0.525(5) 1 d PR B 2
O4B O 0.8897(7) -0.3926(5) 1.4805(3) 0.1720(17) Uani 1 1 d DU . .
C8B C 0.8193(13) -0.2768(10) 1.5380(10) 0.157(6) Uani 0.475(5) 1 d PDU B 1
H82B H 0.8245 -0.3153 1.6129 0.188 Uiso 0.475(5) 1 calc PR B 1
H81B H 0.7082 -0.2257 1.5353 0.188 Uiso 0.475(5) 1 calc PR B 1
C6B C 0.9666(14) -0.2393(10) 1.3247(7) 0.120(3) Uani 0.475(5) 1 d PDU B 1
H62B H 1.0795 -0.2932 1.3213 0.145 Uiso 0.475(5) 1 calc PR B 1
H61B H 0.9522 -0.2009 1.2515 0.145 Uiso 0.475(5) 1 calc PR B 1
C8D C 0.9426(14) -0.3274(9) 1.5252(8) 0.124(3) Uani 0.525(5) 1 d PDU B 2
H82D H 1.0576 -0.3740 1.5050 0.149 Uiso 0.525(5) 1 calc PR B 2
H81D H 0.9120 -0.3501 1.6030 0.149 Uiso 0.525(5) 1 calc PR B 2
C6D C 0.8377(12) -0.1764(9) 1.3354(8) 0.114(3) Uani 0.525(5) 1 d PDU B 2
H62D H 0.8736 -0.1603 1.2575 0.136 Uiso 0.525(5) 1 calc PR B 2
H61D H 0.7229 -0.1255 1.3535 0.136 Uiso 0.525(5) 1 calc PR B 2
C7B C 0.8894(9) -0.3436(6) 1.3735(5) 0.161(2) Uani 1 1 d DU B .
H71B H 0.7806 -0.2938 1.3655 0.193 Uiso 0.475(5) 1 calc PR B 1
H72B H 0.9435 -0.4298 1.3340 0.193 Uiso 0.475(5) 1 calc PR B 1
H71D H 0.8224 -0.3757 1.3539 0.193 Uiso 0.525(5) 1 d PR B 2
H72D H 0.9968 -0.3956 1.3333 0.193 Uiso 0.525(5) 1 d PR B 2
H102 H 0.633(4) 0.827(3) 0.950(2) 0.047(8) Uiso 1 1 d . . .
H101 H 0.485(4) 0.947(4) 0.980(3) 0.080(10) Uiso 1 1 d . . .
H103 H 0.693(4) 0.217(3) 0.878(3) 0.075(9) Uiso 1 1 d . . .
H104 H 0.826(4) 0.074(5) 0.826(3) 0.095(11) Uiso 1 1 d . . .

loop_
_atom_site_aniso_label
_atom_site_aniso_U_11
_atom_site_aniso_U_22
_atom_site_aniso_U_33
_atom_site_aniso_U_23
_atom_site_aniso_U_13
_atom_site_aniso_U_12
N1A 0.0547(16) 0.0566(15) 0.0627(15) -0.0058(11) -0.0082(12) -0.0259(13)
N1B 0.0720(17) 0.0545(15) 0.0582(14) -0.0076(11) -0.0068(13) -0.0307(13)
C10A 0.075(2) 0.084(2) 0.0519(16) 0.0017(14) -0.0153(14) -0.0390(17)
C1A 0.085(2) 0.0563(15) 0.0615(17) 0.0023(12) -0.0184(14) -0.0436(14)
C2A 0.0647(18) 0.0500(15) 0.0566(16) -0.0024(12) -0.0130(13) -0.0267(14)
C4A 0.072(2) 0.081(2) 0.0498(17) -0.0042(15) -0.0035(14) -0.0427(17)
C17A 0.073(2) 0.064(2) 0.093(2) -0.0265(18) -0.0114(18) -0.0258(18)
O2A 0.0796(14) 0.0727(14) 0.0759(15) -0.0144(11) -0.0092(12) -0.0122(12)
C14A 0.070(2) 0.0610(19) 0.086(2) -0.0140(16) -0.0173(17) -0.0305(17)
C10B 0.0635(19) 0.090(2) 0.0584(18) 0.0027(16) -0.0091(14) -0.0354(17)
C17B 0.077(2) 0.072(2) 0.083(2) -0.0171(18) -0.0169(18) -0.0312(19)
O6B 0.118(2) 0.0657(15) 0.168(3) -0.0037(16) -0.025(2) -0.0556(16)
O7A 0.0799(16) 0.0797(16) 0.159(3) -0.0061(16) 0.0150(16) -0.0374(14)
C3A 0.103(2) 0.0705(17) 0.0573(17) 0.0120(14) -0.0229(16) -0.0519(17)
O5A 0.0875(18) 0.0715(15) 0.134(2) -0.0247(15) -0.0096(16) -0.0201(14)
O6A 0.0807(17) 0.0633(15) 0.193(3) -0.0121(16) -0.0137(18) -0.0401(13)
C16A 0.075(2) 0.0563(18) 0.098(2) -0.0082(16) -0.0124(17) -0.0376(17)
C15A 0.0609(18) 0.067(2) 0.091(2) -0.0131(16) -0.0042(15) -0.0331(17)
C16B 0.075(2) 0.071(2) 0.110(3) -0.0020(19) -0.0125(19) -0.046(2)
C14B 0.084(3) 0.063(2) 0.100(3) -0.0170(19) -0.022(2) -0.024(2)
C15B 0.063(2) 0.080(2) 0.100(3) -0.0104(19) -0.0040(17) -0.0328(19)
O2B 0.080(4) 0.110(5) 0.070(3) -0.025(3) 0.002(3) -0.031(3)
O3B 0.064(3) 0.094(3) 0.049(3) -0.006(2) -0.009(2) -0.022(3)
C3B 0.085(5) 0.135(6) 0.055(4) 0.004(4) -0.015(3) -0.063(5)
C2B 0.061(6) 0.052(4) 0.044(4) 0.002(3) -0.002(4) -0.028(5)
N3B 0.138(9) 0.184(9) 0.090(6) -0.011(6) -0.029(5) -0.119(7)
S1B 0.143(5) 0.139(3) 0.144(3) 0.011(2) -0.035(2) -0.089(3)
O2D 0.127(4) 0.065(3) 0.094(3) -0.003(2) -0.024(3) -0.027(3)
O3D 0.113(5) 0.086(3) 0.063(3) 0.013(2) -0.028(3) -0.042(3)
C3D 0.074(6) 0.078(5) 0.086(6) 0.016(4) -0.017(5) -0.024(4)
C2D 0.062(5) 0.066(4) 0.067(5) -0.005(3) -0.013(4) -0.029(4)
N3D 0.134(9) 0.159(7) 0.136(8) 0.021(6) -0.055(6) -0.100(6)
S1D 0.173(6) 0.153(4) 0.242(5) 0.050(3) -0.060(4) -0.128(4)
C1B 0.091(2) 0.111(3) 0.065(2) 0.0015(18) -0.0221(17) -0.050(2)
O7B 0.0860(18) 0.0975(19) 0.149(3) -0.0067(17) 0.0309(17) -0.0393(16)
O8A 0.0794(16) 0.0813(17) 0.182(3) -0.0569(18) -0.0191(16) -0.0216(14)
O8B 0.0921(18) 0.0703(17) 0.203(3) -0.0501(17) -0.0550(19) -0.0144(14)
C5A 0.086(2) 0.084(2) 0.0533(18) -0.0077(15) -0.0032(15) -0.0512(18)
O5B 0.127(2) 0.0763(18) 0.194(4) -0.049(2) -0.011(2) -0.0117(18)
C13A 0.123(3) 0.071(2) 0.082(2) 0.0192(17) -0.034(2) -0.045(2)
C4B 0.068(7) 0.077(6) 0.070(6) -0.006(5) -0.006(4) 0.007(5)
C4D 0.077(7) 0.077(6) 0.072(5) 0.007(4) -0.026(4) 0.005(4)
C11B 0.127(3) 0.089(3) 0.095(3) 0.033(2) -0.038(2) -0.047(3)
C11A 0.097(3) 0.126(3) 0.081(2) 0.000(2) -0.035(2) -0.057(2)
C13B 0.099(3) 0.202(5) 0.085(3) -0.028(3) -0.021(2) -0.077(3)
C8A 0.190(4) 0.092(3) 0.090(3) 0.013(2) -0.042(3) -0.077(3)
C5B 0.086(2) 0.119(3) 0.069(2) 0.007(2) -0.0080(19) -0.049(2)
C12A 0.086(2) 0.127(3) 0.065(2) -0.0117(19) -0.0060(17) -0.058(2)
C12B 0.083(2) 0.165(4) 0.070(2) -0.017(2) 0.0035(18) -0.060(3)
O4A 0.199(3) 0.0977(19) 0.095(2) 0.0288(17) -0.042(2) -0.083(2)
N2B 0.150(4) 0.109(3) 0.113(3) 0.022(2) 0.002(3) -0.039(3)
C6A 0.188(5) 0.129(3) 0.061(2) 0.025(2) -0.042(3) -0.098(3)
S2A 0.218(4) 0.144(3) 0.063(2) -0.0150(14) -0.017(2) -0.133(3)
N4A 0.086(9) 0.104(12) 0.056(12) 0.009(10) -0.018(8) -0.078(9)
O3A 0.104(12) 0.075(10) 0.058(10) -0.034(8) 0.001(8) -0.011(8)
N3A 0.183(4) 0.143(3) 0.0623(18) -0.0048(18) -0.025(2) -0.118(3)
N2A 0.149(14) 0.094(12) 0.026(6) -0.016(7) -0.006(7) -0.065(10)
C7A 0.199(15) 0.143(13) 0.081(10) 0.023(8) -0.087(10) -0.066(12)
C9A 0.091(8) 0.082(7) 0.069(6) 0.021(5) -0.029(6) -0.061(6)
S2C 0.218(4) 0.144(3) 0.063(2) -0.0150(14) -0.017(2) -0.133(3)
N4C 0.121(6) 0.067(5) 0.056(6) -0.001(4) -0.021(5) -0.033(4)
O3C 0.092(4) 0.062(4) 0.057(4) 0.019(3) -0.029(3) -0.052(3)
N3C 0.183(4) 0.143(3) 0.0623(18) -0.0048(18) -0.025(2) -0.118(3)
N2C 0.118(6) 0.107(6) 0.072(6) 0.003(4) -0.017(4) -0.086(5)
C7C 0.196(8) 0.090(4) 0.066(4) 0.015(3) 0.005(4) -0.075(5)
C9C 0.123(5) 0.067(3) 0.080(4) 0.005(3) -0.007(3) -0.038(3)
N4B 0.109(2) 0.094(2) 0.0586(17) 0.0034(14) -0.0162(15) -0.0483(18)
C9B 0.189(5) 0.149(4) 0.071(2) 0.021(2) -0.042(3) -0.112(4)
O4B 0.274(5) 0.174(4) 0.118(3) 0.028(3) -0.041(3) -0.159(4)
C8B 0.149(9) 0.094(6) 0.121(8) 0.034(5) 0.029(8) -0.023(7)
C6B 0.142(9) 0.143(8) 0.076(6) -0.005(5) -0.009(6) -0.073(7)
C8D 0.207(10) 0.134(8) 0.078(6) 0.032(5) -0.087(7) -0.099(7)
C6D 0.111(6) 0.164(8) 0.098(6) -0.012(6) -0.043(5) -0.075(6)
C7B 0.264(8) 0.131(4) 0.135(5) 0.018(4) -0.081(5) -0.116(5)

loop_
_atom_type_symbol
_atom_type_description
_atom_type_scat_dispersion_real
_atom_type_scat_dispersion_imag
_atom_type_scat_source
C C 0.0033 0.0016 'International Tables Vol C Tables 4.2.6.8 and 6.1.1.4'
H H 0.0000 0.0000 'International Tables Vol C Tables 4.2.6.8 and 6.1.1.4'
N N 0.0061 0.0033 'International Tables Vol C Tables 4.2.6.8 and 6.1.1.4'
O O 0.0106 0.0060 'International Tables Vol C Tables 4.2.6.8 and 6.1.1.4'
S S 0.1246 0.1234 'International Tables Vol C Tables 4.2.6.8 and 6.1.1.4'

loop_
_geom_angle_atom_site_label_1
_geom_angle_atom_site_label_2
_geom_angle_atom_site_label_3
_geom_angle
C1A N1A C10A 117.3(2)
C1A N1A H102 106.2(18)
C10A N1A H102 109.0(18)
C1A N1A H101 105.3(19)
C10A N1A H101 112.7(19)
H102 N1A H101 106(3)
C1B N1B C10B 115.4(2)
C1B N1B H103 101.2(17)
C10B N1B H103 114.0(18)
C1B N1B H104 112(2)
C10B N1B H104 107(2)
H103 N1B H104 107(3)
N1A C10A C11A 106.1(3)
N1A C10A C12A 108.6(3)
C11A C10A C12A 111.2(3)
N1A C10A C13A 109.2(2)
C11A C10A C13A 111.1(3)
C12A C10A C13A 110.4(3)
N1A C1A C2A 111.8(2)
N1A C1A H11A 109.2
C2A C1A H11A 109.2
N1A C1A H12A 109.2
C2A C1A H12A 109.2
H11A C1A H12A 107.9
O2A C2A C1A 106.2(2)
O2A C2A C3A 111.9(2)
C1A C2A C3A 108.3(2)
O2A C2A H2A 110.1
C1A C2A H2A 110.1
C3A C2A H2A 110.1
N2A C4A O3C 116.5(8)
N2C C4A O3C 124.0(4)
N2A C4A O3A 116.0(9)
N2C C4A O3A 123.4(6)
N2A C4A C5A 120.5(8)
N2C C4A C5A 113.0(4)
O3C C4A C5A 123.0(3)
O3A C4A C5A 123.5(5)
O8A C17A O7A 120.4(3)
O8A C17A C16A 120.1(3)
O7A C17A C16A 119.6(3)
C2A O2A H20A 109.5
O5A C14A O6A 121.8(3)
O5A C14A C15A 119.4(3)
O6A C14A C15A 118.8(3)
C13B C10B C12B 110.9(3)
C13B C10B N1B 105.7(3)
C12B C10B N1B 108.6(3)
C13B C10B C11B 110.4(3)
C12B C10B C11B 113.0(3)
N1B C10B C11B 107.9(3)
O7B C17B O8B 121.6(3)
O7B C17B C16B 120.0(3)
O8B C17B C16B 118.2(4)
C14B O6B H6B 109.5
O3A C3A C2A 107.2(4)
O3C C3A C2A 108.1(3)
O3A C3A H31A 110.3
O3C C3A H31A 111.2
C2A C3A H31A 110.3
O3A C3A H32A 110.3
O3C C3A H32A 108.5
C2A C3A H32A 110.3
H31A C3A H32A 108.5
O3A C3A H31C 105.6
O3C C3A H31C 106.6
C2A C3A H31C 109.9
H32A C3A H31C 113.3
O3A C3A H32C 115.6
O3C C3A H32C 113.9
C2A C3A H32C 109.9
H31A C3A H32C 103.5
H31C C3A H32C 108.4
C14A O6A H6A 109.5
C15A C16A H16A 114.9
C17A C16A H16A 114.9
C16A C15A H15A 114.1
C14A C15A H15A 114.1
C15B C16B H16B 114.4
C17B C16B H16B 114.4
O5B C14B O6B 120.7(3)
O5B C14B C15B 119.1(4)
O6B C14B C15B 120.2(3)
C16B C15B H15B 114.4
C14B C15B H15B 114.4
C4B O3B C3B 121.3(6)
O3B C3B C2B 110.1(6)
O3B C3B H32B 109.6
C2B C3B H32B 109.6
O3B C3B H31B 109.6
C2B C3B H31B 109.6
H32B C3B H31B 108.2
O2B C2B C3B 104.5(7)
O2B C2B C1B 110.6(6)
C3B C2B C1B 103.8(6)
O2B C2B H2B 112.4
C3B C2B H2B 112.4
C1B C2B H2B 112.4
C5B N3B S1B 109.3(6)
C2D O2D H20D 109.5
C4D O3D C3D 118.9(6)
O3D C3D C2D 112.4(8)
O3D C3D H32D 109.1
C2D C3D H32D 109.1
O3D C3D H31D 109.1
C2D C3D H31D 109.1
H32D C3D H31D 107.9
O2D C2D C1B 102.8(6)
O2D C2D C3D 113.8(8)
C1B C2D C3D 110.4(6)
O2D C2D H2D 109.9
C1B C2D H2D 109.9
C3D C2D H2D 109.9
C5B N3D S1D 104.7(6)
N2B S1D N3D 101.2(4)
N1B C1B C2B 103.0(4)
C2D C1B H11B 112.6
N1B C1B H11B 111.2
C2B C1B H11B 111.2
N1B C1B H12B 111.2
C2B C1B H12B 111.2
H11B C1B H12B 109.1
C2D C1B H12D 106.6
N1B C1B H12D 106.7
N3A C5A N4C 120.0(10)
N3C C5A N4C 122.6(5)
N3A C5A N4A 119.9(10)
N3C C5A N4A 122.8(6)
N3A C5A C4A 113.8(10)
N3C C5A C4A 111.0(5)
C10A C13A H131 109.5
C10A C13A H132 109.5
H131 C13A H132 109.5
C10A C13A H133 109.5
H131 C13A H133 109.5
H132 C13A H133 109.5
O3B C4B N2B 110.0(6)
N2B C4B C5B 120.8(5)
N2B C4D C5B 108.1(4)
O3D C4D C5B 119.3(5)
C10B C11B H114 109.5
C10B C11B H115 109.5
H114 C11B H115 109.5
C10B C11B H116 109.5
H114 C11B H116 109.5
H115 C11B H116 109.5
C10A C11A H111 109.5
C10A C11A H112 109.5
H111 C11A H112 109.5
C10A C11A H113 109.5
H111 C11A H113 109.5
H112 C11A H113 109.5
C10B C13B H134 109.5
C10B C13B H135 109.5
H134 C13B H135 109.5
C10B C13B H136 109.5
H134 C13B H136 109.5
H135 C13B H136 109.5
O4A C8A C9C 112.1(4)
O4A C8A C9A 118.0(5)
O4A C8A H81A 107.8
C9A C8A H81A 107.8
O4A C8A H82A 107.8
C9A C8A H82A 107.8
H81A C8A H82A 107.1
O4A C8A H81C 110.3
C9C C8A H81C 109.5
O4A C8A H82C 108.3
C9C C8A H82C 108.7
H81C C8A H82C 107.8
N3D C5B N4B 120.8(5)
N3B C5B N4B 122.0(5)
N3D C5B C4B 106.0(6)
N3B C5B C4B 109.1(5)
N4B C5B C4B 128.8(4)
N3D C5B C4D 116.8(5)
N3B C5B C4D 111.5(5)
N4B C5B C4D 122.3(4)
C10A C12A H123 109.5
C10A C12A H122 109.5
H123 C12A H122 109.5
C10A C12A H121 109.5
H123 C12A H121 109.5
H122 C12A H121 109.5
C10B C12B H126 109.5
C10B C12B H125 109.5
H126 C12B H125 109.5
C10B C12B H124 109.5
H126 C12B H124 109.5
H125 C12B H124 109.5
C7A O4A C8A 111.5(7)
C7C O4A C8A 113.8(4)
C4D N2B S1D 109.1(4)
C4B N2B S1B 103.1(4)
C4D N2B S1B 107.7(4)
N4A C6A C7C 112.4(5)
N4C C6A C7C 112.5(5)
N4A C6A C7A 105.5(9)
N4C C6A C7A 108.1(7)
N4A C6A H61A 110.6
N4C C6A H61A 111.3
C7A C6A H61A 110.6
N4A C6A H62A 110.6
N4C C6A H62A 107.3
C7A C6A H62A 110.6
H61A C6A H62A 108.8
N4A C6A H61C 107.3
N4C C6A H61C 110.3
C7C C6A H61C 108.3
N4A C6A H62C 111.7
N4C C6A H62C 108.7
C7C C6A H62C 109.0
H61C C6A H62C 107.9
N3A S2A N2A 105.9(13)
C9A N4A C6A 114.9(8)
C4A O3A C3A 114.8(7)
C5A N3A S2A 101.3(13)
O4A C7A H71A 108.4
C6A C7A H71A 108.4
H72A C7A H71A 107.5
N4A C9A C8A 107.9(8)
N4A C9A H92A 110.1
C8A C9A H92A 110.1
N4A C9A H91A 110.1
C8A C9A H91A 110.1
H82C C9A H91A 110.1
H92A C9A H91A 108.4
C5A N4C C6A 116.1(5)
C9C N4C C6A 111.2(5)
C4A O3C C3A 115.0(3)
C5A N3C S2C 111.4(6)
C4A N2C S2C 110.0(5)
O4A C7C C6A 114.8(4)
O4A C7C H72C 108.6
C6A C7C H72C 108.6
O4A C7C H71C 108.6
C6A C7C H71C 108.6
H72C C7C H71C 107.5
N4C C9C C8A 110.5(5)
N4C C9C H92C 109.6
C8A C9C H92C 109.6
N4C C9C H91C 109.6
C8A C9C H91C 109.6
H92C C9C H91C 108.1
C5B N4B C9B 117.6(3)
C6D N4B C9B 115.3(5)
C6B N4B C9B 112.6(5)
N4B C9B C8D 111.6(5)
N4B C9B C8B 110.6(6)
N4B C9B H91B 109.5
C8B C9B H91B 109.5
N4B C9B H92B 109.5
C8B C9B H92B 109.5
H91B C9B H92B 108.1
N4B C9B H91D 109.8
C8D C9B H91D 108.5
N4B C9B H92D 109.2
C8D C9B H92D 109.6
H91D C9B H92D 108.1
C8D O4B C7B 115.0(5)
C8B O4B C7B 110.9(7)
O4B C8B C9B 114.3(6)
O4B C8B H82B 108.7
C9B C8B H82B 108.7
O4B C8B H81B 108.7
C9B C8B H81B 108.7
H82B C8B H81B 107.6
N4B C6B C7B 111.7(6)
N4B C6B H62B 109.3
C7B C6B H62B 109.3
N4B C6B H61B 109.3
C7B C6B H61B 109.3
H62B C6B H61B 107.9
H61B C6B H72D 102.7
O4B C8D C9B 118.3(5)
O4B C8D H82D 107.7
C9B C8D H82D 107.7
O4B C8D H81D 107.7
C9B C8D H81D 107.7
H82D C8D H81D 107.1
N4B C6D C7B 109.9(5)
N4B C6D H62D 109.7
C7B C6D H62D 109.7
N4B C6D H61D 109.7
C7B C6D H61D 109.7
H62D C6D H61D 108.2
O4B C7B C6B 113.7(6)
O4B C7B C6D 118.4(5)
O4B C7B H71B 108.8
C6B C7B H71B 108.8
O4B C7B H72B 108.8
C6B C7B H72B 108.8
H71B C7B H72B 107.7
O4B C7B H71D 108.4
C6D C7B H71D 107.9
H71D C7B H72D 107.1

loop_
_geom_bond_atom_site_label_1
_geom_bond_atom_site_label_2
_geom_bond_distance
N1A C1A 1.476(4)
N1A C10A 1.518(4)
N1A H102 0.82(3)
N1A H101 0.95(4)
N1B C1B 1.486(4)
N1B C10B 1.515(4)
N1B H103 1.00(3)
N1B H104 0.94(4)
C10A C11A 1.522(5)
C10A C12A 1.524(5)
C10A C13A 1.529(5)
C1A C2A 1.498(4)
C1A H11A 0.9700
C1A H12A 0.9700
C2A O2A 1.415(3)
C2A C3A 1.501(4)
C2A H2A 0.9800
C4A N2A 1.299(8)
C4A N2C 1.304(5)
C4A O3C 1.354(5)
C4A O3A 1.382(8)
C4A C5A 1.426(4)
C17A O8A 1.206(4)
C17A O7A 1.259(4)
C17A C16A 1.478(5)
O2A H20A 0.8200
C14A O5A 1.207(4)
C14A O6A 1.262(4)
C14A C15A 1.477(4)
C10B C13B 1.502(5)
C10B C12B 1.505(5)
C10B C11B 1.521(5)
C17B O7B 1.227(4)
C17B O8B 1.240(4)
C17B C16B 1.472(5)
O6B C14B 1.281(5)
O6B H6B 0.8200
C3A O3A 1.410(8)
C3A O3C 1.434(4)
C3A H31A 0.9700
C3A H32A 0.9700
C3A H31C 0.9700
C3A H32C 0.9700
O6A H6A 0.8200
C16A C15A 1.316(4)
C16A H16A 0.9300
C15A H15A 0.9300
C16B C15B 1.306(4)
C16B H16B 0.9300
C14B O5B 1.214(4)
C14B C15B 1.435(5)
C15B H15B 0.9300
O2B C2B 1.386(9)
O2B H20B 0.8200
O3B C4B 1.230(7)
O3B C3B 1.421(7)
C3B C2B 1.469(9)
C3B H32B 0.9700
C3B H31B 0.9700
C2B C1B 1.593(9)
C2B H2B 0.9800
N3B C5B 1.325(7)
N3B S1B 1.644(7)
S1B N2B 1.692(7)
O2D C2D 1.388(9)
O2D H20D 0.8200
O3D C4D 1.409(7)
O3D C3D 1.445(8)
C3D C2D 1.466(8)
C3D H32D 0.9700
C3D H31D 0.9700
C2D C1B 1.459(10)
C2D H2D 0.9800
N3D C5B 1.317(8)
N3D S1D 1.644(7)
S1D N2B 1.614(6)
C1B H11B 0.9700
C1B H12B 0.9700
C1B H12D 0.9700
C1B H11D 0.9700
C5A N3A 1.300(8)
C5A N3C 1.300(5)
C5A N4C 1.375(7)
C5A N4A 1.401(10)
C13A H131 0.9600
C13A H132 0.9600
C13A H133 0.9600
C4B N2B 1.273(7)
C4B C5B 1.386(8)
C4D N2B 1.357(7)
C4D C5B 1.499(8)
C11B H114 0.9600
C11B H115 0.9600
C11B H116 0.9600
C11A H111 0.9600
C11A H112 0.9600
C11A H113 0.9600
C13B H134 0.9600
C13B H135 0.9600
C13B H136 0.9600
C8A O4A 1.382(5)
C8A C9C 1.487(6)
C8A C9A 1.488(8)
C8A H81A 0.9700
C8A H82A 0.9700
C8A H81C 0.9700
C8A H82C 0.9700
C5B N4B 1.354(5)
C12A H123 0.9600
C12A H122 0.9600
C12A H121 0.9600
C12B H126 0.9600
C12B H125 0.9600
C12B H124 0.9600
O4A C7A 1.343(8)
O4A C7C 1.354(6)
C6A N4A 1.448(8)
C6A N4C 1.456(5)
C6A C7C 1.475(6)
C6A C7A 1.478(8)
C6A H61A 0.9700
C6A H62A 0.9700
C6A H61C 0.9700
C6A H62C 0.9700
S2A N3A 1.637(8)
S2A N2A 1.635(8)
N4A C9A 1.449(8)
C7A H72A 0.9700
C7A H71A 0.9700
C9A H92A 0.9700
C9A H91A 0.9700
S2C N2C 1.637(6)
S2C N3C 1.637(5)
N4C C9C 1.440(7)
C7C H72C 0.9700
C7C H71C 0.9700
C9C H92C 0.9700
C9C H91C 0.9700
N4B C6D 1.417(6)
N4B C6B 1.429(7)
N4B C9B 1.437(4)
C9B C8D 1.471(7)
C9B C8B 1.511(8)
C9B H91B 0.9700
C9B H92B 0.9700
C9B H91D 0.9700
C9B H92D 0.9700
O4B C8D 1.319(7)
O4B C8B 1.340(8)
O4B C7B 1.367(5)
C8B H82B 0.9700
C8B H81B 0.9700
C6B C7B 1.480(8)
C6B H62B 0.9700
C6B H61B 0.9700
C8D H82D 0.9700
C8D H81D 0.9700
C6D C7B 1.523(8)
C6D H62D 0.9700
C6D H61D 0.9700
C7B H71B 0.9700
C7B H72B 0.9700
C7B H71D 0.9700
C7B H72D 0.9700

loop_
_geom_torsion_atom_site_label_1
_geom_torsion_atom_site_label_2
_geom_torsion_atom_site_label_3
_geom_torsion_atom_site_label_4
_geom_torsion
C1A N1A C10A C11A 171.9(3)
C1A N1A C10A C12A -68.5(3)
C1A N1A C10A C13A 52.1(4)
C10A N1A C1A C2A 165.3(2)
N1A C1A C2A O2A -68.8(3)
N1A C1A C2A C3A 170.8(3)
C1B N1B C10B C13B 178.3(3)
C1B N1B C10B C12B 59.2(4)
C1B N1B C10B C11B -63.6(4)
O2A C2A C3A O3A 69.8(8)
C1A C2A C3A O3A -173.5(8)
O2A C2A C3A O3C 68.1(4)
C1A C2A C3A O3C -175.1(4)
O8A C17A C16A C15A 178.2(4)
O7A C17A C16A C15A -1.8(6)
C17A C16A C15A C14A 0.2(6)
O5A C14A C15A C16A -178.5(4)
O6A C14A C15A C16A -0.3(6)
O7B C17B C16B C15B -8.8(7)
O8B C17B C16B C15B 167.2(4)
C17B C16B C15B C14B 0.8(7)
O5B C14B C15B C16B -175.4(4)
O6B C14B C15B C16B 5.3(7)
C4B O3B C3B C2B -125.7(10)
O3B C3B C2B O2B 67.0(8)
O3B C3B C2B C1B -177.0(6)
C5B N3B S1B N2B 3.8(7)
C4D O3D C3D C2D 84.6(10)
O3D C3D C2D O2D 71.5(10)
O3D C3D C2D C1B -173.5(6)
C5B N3D S1D N2B -1.1(7)
O2D C2D C1B N1B 57.9(7)
C3D C2D C1B N1B -63.9(8)
O2D C2D C1B C2B 102.4(16)
C3D C2D C1B C2B -19.4(10)
C10B N1B C1B C2D -161.1(4)
C10B N1B C1B C2B -179.0(4)
O2B C2B C1B C2D 145.5(16)
C3B C2B C1B C2D 33.9(11)
O2B C2B C1B N1B -71.9(6)
C3B C2B C1B N1B 176.4(6)
N2A C4A C5A N3A 2.8(17)
N2C C4A C5A N3A 3.3(15)
O3C C4A C5A N3A -176.0(14)
O3A C4A C5A N3A -178.0(14)
S2A C4A C5A N3A -2.9(12)
N2A C4A C5A N3C -2.5(18)
N2C C4A C5A N3C -1.9(8)
O3C C4A C5A N3C 178.7(7)
O3A C4A C5A N3C 176.7(11)
S2A C4A C5A N3C -8.2(9)
N2A C4A C5A N4C -176.6(17)
N2C C4A C5A N4C -176.1(8)
O3C C4A C5A N4C 4.6(8)
O3A C4A C5A N4C 2.6(12)
S2A C4A C5A N4C 177.7(9)
N2A C4A C5A N4A 179.1(18)
N2C C4A C5A N4A 179.6(12)
O3C C4A C5A N4A 0.2(11)
O3A C4A C5A N4A -1.8(14)
S2A C4A C5A N4A 173.3(11)
C3B O3B C4B N2B 1.0(13)
C3B O3B C4B C5B 168.4(8)
C3D O3D C4D N2B -12.8(14)
C3D O3D C4D C5B 170.0(8)
S1D N3D C5B N3B -83.8(15)
S1D N3D C5B N4B 175.6(4)
S1D N3D C5B C4B 17.2(8)
S1D N3D C5B C4D -0.4(9)
S1B N3B C5B N3D 89.2(16)
S1B N3B C5B N4B -176.0(4)
S1B N3B C5B C4B 2.3(10)
S1B N3B C5B C4D -18.5(9)
O3B C4B C5B N3D 157.4(11)
N2B C4B C5B N3D -36.4(12)
O3B C4B C5B N3B -176.8(10)
N2B C4B C5B N3B -10.6(13)
O3B C4B C5B N4B 1.3(16)
N2B C4B C5B N4B 167.5(7)
O3B C4B C5B C4D -76.1(14)
N2B C4B C5B C4D 90.1(16)
N2B C4D C5B N3D 2.1(10)
O3D C4D C5B N3D 179.9(8)
N2B C4D C5B N3B 28.7(9)
O3D C4D C5B N3B -153.5(8)
N2B C4D C5B N4B -173.9(5)
O3D C4D C5B N4B 4.0(11)
N2B C4D C5B C4B -57.9(9)
O3D C4D C5B C4B 119.9(16)
C9C C8A O4A C7A -1.8(8)
C9A C8A O4A C7A 47.9(10)
C9C C8A O4A C7C -55.1(7)
C9A C8A O4A C7C -5.4(8)
O3B C4B N2B C4D 75.9(12)
C5B C4B N2B C4D -92.6(17)
O3B C4B N2B S1D -159.0(8)
C5B C4B N2B S1D 32.5(10)
O3B C4B N2B S1B -179.0(7)
C5B C4B N2B S1B 12.5(11)
O3D C4D N2B C4B -121(2)
C5B C4D N2B C4B 56.6(9)
O3D C4D N2B S1D 179.9(9)
C5B C4D N2B S1D -2.7(8)
O3D C4D N2B S1B 158.3(9)
C5B C4D N2B S1B -24.2(8)
N3D S1D N2B C4B -16.4(7)
N3D S1D N2B C4D 2.4(7)
N3D S1D N2B S1B 91.9(10)
N3B S1B N2B C4B -8.8(7)
N3B S1B N2B C4D 13.2(7)
N3B S1B N2B S1D -84.1(10)
N2A C4A S2A N3A -171(2)
N2C C4A S2A N3A -168.8(15)
O3C C4A S2A N3A 163(2)
O3A C4A S2A N3A 169(3)
C5A C4A S2A N3A 2.2(9)
N2C C4A S2A N2A 2(3)
O3C C4A S2A N2A -26(3)
O3A C4A S2A N2A -20(3)
C5A C4A S2A N2A 173.2(18)
N3A C5A N4A C9A -158.9(18)
N3C C5A N4A C9A -153.2(12)
N4C C5A N4A C9A -65(7)
C4A C5A N4A C9A 25(2)
N3A C5A N4A C6A -9(2)
N3C C5A N4A C6A -3.4(19)
N4C C5A N4A C6A 85(7)
C4A C5A N4A C6A 174.9(7)
N4C C6A N4A C5A -71(9)
C7C C6A N4A C5A -162.3(10)
C7A C6A N4A C5A 151.1(12)
N4C C6A N4A C9A 82(10)
C7C C6A N4A C9A -9.8(17)
C7A C6A N4A C9A -56.4(16)
N2A C4A O3A C3A 0(2)
N2C C4A O3A C3A -0.9(18)
O3C C4A O3A C3A 107(19)
C5A C4A O3A C3A -179.4(7)
S2A C4A O3A C3A 16(4)
O3C C3A O3A C4A -63(18)
C2A C3A O3A C4A 178.1(10)
N3C C5A N3A S2A 65(14)
N4C C5A N3A S2A -176.7(9)
N4A C5A N3A S2A -172.6(12)
C4A C5A N3A S2A 3.8(16)
N2A S2A N3A C5A -8(2)
C4A S2A N3A C5A -2.4(10)
N2C C4A N2A S2A -11(13)
O3C C4A N2A S2A 171.4(10)
O3A C4A N2A S2A 173.3(12)
C5A C4A N2A S2A -8(2)
N3A S2A N2A C4A 9(2)
C7C O4A C7A C6A 47.8(7)
C8A O4A C7A C6A -55.5(14)
N4A C6A C7A O4A 59.3(14)
N4C C6A C7A O4A 56.8(14)
C7C C6A C7A O4A -47.1(7)
C5A N4A C9A C8A -160.3(12)
C6A N4A C9A C8A 49.9(16)
O4A C8A C9A N4A -44.3(11)
C9C C8A C9A N4A 49.8(8)
N3A C5A N4C C9C 139.9(14)
N3C C5A N4C C9C 145.8(9)
N4A C5A N4C C9C 52(7)
C4A C5A N4C C9C -40.7(11)
N3A C5A N4C C6A -1.6(17)
N3C C5A N4C C6A 4.3(12)
N4A C5A N4C C6A -90(7)
C4A C5A N4C C6A 177.8(5)
N4A C6A N4C C5A 104(10)
C7C C6A N4C C5A -166.3(7)
C7A C6A N4C C5A 146.3(8)
N4A C6A N4C C9C -42(9)
C7C C6A N4C C9C 48.1(10)
C7A C6A N4C C9C 0.7(10)
N2A C4A O3C C3A 3.2(17)
N2C C4A O3C C3A 2.8(10)
O3A C4A O3C C3A -70(19)
C5A C4A O3C C3A -177.9(4)
S2A C4A O3C C3A 24(2)
O3A C3A O3C C4A 114(19)
C2A C3A O3C C4A 176.0(5)
N3A C5A N3C S2C -122(15)
N4C C5A N3C S2C 173.4(7)
N4A C5A N3C S2C 177.6(10)
C4A C5A N3C S2C -0.9(9)
N2C S2C N3C C5A 2.7(9)
N2A C4A N2C S2C -180(15)
O3C C4A N2C S2C -176.8(6)
O3A C4A N2C S2C -174.8(10)
C5A C4A N2C S2C 3.8(9)
S2A C4A N2C S2C 13.3(11)
N3C S2C N2C C4A -3.8(9)
C7A O4A C7C C6A -47.6(7)
C8A O4A C7C C6A 50.8(9)
N4A C6A C7C O4A -43.3(12)
N4C C6A C7C O4A -47.1(10)
C7A C6A C7C O4A 46.3(7)
C5A N4C C9C C8A 164.4(7)
C6A N4C C9C C8A -52.4(9)
O4A C8A C9C N4C 56.0(7)
C9A C8A C9C N4C -52.1(7)
N3D C5B N4B C6D 168.2(8)
N3B C5B N4B C6D 139.1(8)
C4B C5B N4B C6D -38.8(9)
C4D C5B N4B C6D -16.1(8)
N3D C5B N4B C6B -137.2(9)
N3B C5B N4B C6B -166.3(9)
C4B C5B N4B C6B 15.8(10)
C4D C5B N4B C6B 38.6(9)
N3D C5B N4B C9B 16.1(7)
N3B C5B N4B C9B -13.0(8)
C4B C5B N4B C9B 169.1(7)
C4D C5B N4B C9B -168.2(6)
C5B N4B C9B C8D -159.0(6)
C6D N4B C9B C8D 47.3(8)
C6B N4B C9B C8D -2.5(8)
C5B N4B C9B C8B 157.0(5)
C6D N4B C9B C8B 3.3(8)
C6B N4B C9B C8B -46.5(8)
C8D O4B C8B C9B 48.5(6)
C7B O4B C8B C9B -56.7(12)
N4B C9B C8B O4B 52.0(12)
C8D C9B C8B O4B -47.7(6)
C5B N4B C6B C7B -157.8(6)
C6D N4B C6B C7B -56.1(6)
C9B N4B C6B C7B 47.8(10)
C8B O4B C8D C9B -52.8(7)
C7B O4B C8D C9B 42.8(13)
N4B C9B C8D O4B -45.8(11)
C8B C9B C8D O4B 51.1(7)
C5B N4B C6D C7B 162.6(5)
C6B N4B C6D C7B 52.8(6)
C9B N4B C6D C7B -44.7(9)
C8D O4B C7B C6B 6.8(10)
C8B O4B C7B C6B 57.1(10)
C8D O4B C7B C6D -40.8(11)
C8B O4B C7B C6D 9.4(10)
N4B C6B C7B O4B -52.9(10)
N4B C6B C7B C6D 53.9(6)
N4B C6D C7B O4B 41.6(10)
N4B C6D C7B C6B -53.6(6)
